data_4507852
loop_
_publ_author_name
'Wang, Lu-Hua'
'Shang, Ran'
'Zheng, Zhong'
'Liu, Chun-Li'
'Wang, Zhe-Ming'

_publ_section_title
;
 Two Systems of [DabcoH2]2+/[PipH2]2+--Uranyl--Oxalate Showing Reversible
 Crystal-to-Crystal Transformations Controlled by the
 Diammonium/Uranyl/Oxalate Ratios in Aqueous Solutions ([DabcoH2]2+=
 1,4-Diazabicyclo-[2.2.2]-octaneH2and [PipH2]2+= PiperazineH2)
;
_journal_issue 6
_journal_name_full 'Crystal Growth &amp; Design'
_journal_page_first 2597
_journal_paper_doi 10.1021/cg400364x
_journal_volume 13
_journal_year 2013
_chemical_formula_sum 'C8 H22 N2 O15 U'
_chemical_formula_weight 624.31
_chemical_name_systematic
; 
 ? 
;
_space_group_IT_number 2
_symmetry_cell_setting triclinic
_symmetry_space_group_name_Hall '-P 1'
_symmetry_space_group_name_H-M 'P -1'
_atom_sites_solution_hydrogens geom
_atom_sites_solution_primary direct
_atom_sites_solution_secondary difmap
_audit_creation_method SHELXL-97
_cell_angle_alpha 79.0050(10)
_cell_angle_beta 80.9840(10)
_cell_angle_gamma 79.579(2)
_cell_formula_units_Z 2
_cell_length_a 7.6069(3)
_cell_length_b 7.8388(3)
_cell_length_c 16.1897(7)
_cell_measurement_reflns_used 13384
_cell_measurement_temperature 180
_cell_measurement_theta_max 27.50
_cell_measurement_theta_min 3.40
_cell_volume 924.53(6)
_computing_cell_refinement 'HKL Scalepack (Otwinowski & Minor, 1997)'
_computing_data_collection 'KappaCCD (Nonius B. V., 1998)'
_computing_data_reduction 'HKL Denzo (Otwinowski & Minor, 1997) & maXus (Mackay et al., 1998)'
_computing_molecular_graphics 'Bruker SHELXTL V5.1 (Sheldrick, 1998)'
_computing_publication_material 'SHELXL-97 (Sheldrick, 1997)'
_computing_structure_refinement 'SHELXL-97 (Sheldrick, 1997)'
_computing_structure_solution 'SHELXS-97 (Sheldrick, 1997)'
_diffrn_ambient_temperature 180
_diffrn_detector_area_resol_mean 9
_diffrn_measured_fraction_theta_full 0.992
_diffrn_measured_fraction_theta_max 0.992
_diffrn_measurement_device_type 'NONIUS KappaCCD'
_diffrn_measurement_method CCD
_diffrn_radiation_monochromator graphite
_diffrn_radiation_source 'fine-focus sealed tube'
_diffrn_radiation_type MoK\a
_diffrn_radiation_wavelength 0.71073
_diffrn_reflns_av_R_equivalents 0.0889
_diffrn_reflns_av_sigmaI/netI 0.0765
_diffrn_reflns_limit_h_max 9
_diffrn_reflns_limit_h_min -9
_diffrn_reflns_limit_k_max 10
_diffrn_reflns_limit_k_min -10
_diffrn_reflns_limit_l_max 21
_diffrn_reflns_limit_l_min -20
_diffrn_reflns_number 13384
_diffrn_reflns_theta_full 27.50
_diffrn_reflns_theta_max 27.50
_diffrn_reflns_theta_min 3.40
_diffrn_standards_decay_% 0
_exptl_absorpt_coefficient_mu 8.855
_exptl_absorpt_correction_T_max 0.704
_exptl_absorpt_correction_T_min 0.119
_exptl_absorpt_correction_type integration
_exptl_absorpt_process_details
;
Gaussian integration (Coppens, 1970)
;
_exptl_crystal_colour yellow
_exptl_crystal_density_diffrn 2.243
_exptl_crystal_density_method 'not measured'
_exptl_crystal_description 'thin plate'
_exptl_crystal_F_000 592
_exptl_crystal_size_max 0.30
_exptl_crystal_size_mid 0.23
_exptl_crystal_size_min 0.04
_refine_diff_density_max 2.729
_refine_diff_density_min -4.109
_refine_diff_density_rms 0.279
_refine_ls_extinction_coef 0.0011(5)
_refine_ls_extinction_expression Fc^*^=kFc[1+0.001xFc^2^\l^3^/sin(2\q)]^-1/4^
_refine_ls_extinction_method SHELXL
_refine_ls_goodness_of_fit_ref 1.034
_refine_ls_hydrogen_treatment mixed
_refine_ls_matrix_type full
_refine_ls_number_parameters 266
_refine_ls_number_reflns 4208
_refine_ls_number_restraints 17
_refine_ls_restrained_S_all 1.033
_refine_ls_R_factor_all 0.0554
_refine_ls_R_factor_gt 0.0419
_refine_ls_shift/su_max 0.001
_refine_ls_shift/su_mean 0.000
_refine_ls_structure_factor_coef Fsqd
_refine_ls_weighting_details 'calc w=1/[\s^2^(Fo^2^)+(0.0516P)^2^+0.0000P] where P=(Fo^2^+2Fc^2^)/3'
_refine_ls_weighting_scheme calc
_refine_ls_wR_factor_gt 0.0917
_refine_ls_wR_factor_ref 0.0959
_reflns_number_gt 3544
_reflns_number_total 4208
_reflns_threshold_expression >2sigma(I)
_cod_data_source_file cg400364x_si_001.cif
_cod_data_source_block pip1
_cod_depositor_comments
;
The following automatic conversions were performed:

'_symmetry_cell_setting' value 'Triclinic' changed to 'triclinic'
according to /home/saulius/struct/CIF-dictionaries/cif_core.dic
dictionary named 'cif_core.dic' version 2.3.1 from 2005-06-27.

Automatic conversion script
Id: cif_fix_values 1891 2012-01-12 08:04:46Z andrius 
;
_cod_database_code 4507852

loop_
_symmetry_equiv_pos_as_xyz
'x, y, z'
'-x, -y, -z'

loop_
_atom_site_label
_atom_site_type_symbol
_atom_site_fract_x
_atom_site_fract_y
_atom_site_fract_z
_atom_site_U_iso_or_equiv
_atom_site_adp_type
_atom_site_occupancy
_atom_site_symmetry_multiplicity
_atom_site_calc_flag
_atom_site_refinement_flags
U1 U 0.63828(3) 0.15019(3) 0.318379(16) 0.01644(12) Uani 1 1 d D
O1 O 0.6443(7) 0.0952(6) 0.2163(3) 0.0273(11) Uani 1 1 d .
O2 O 0.6420(7) 0.2041(6) 0.4203(3) 0.0291(12) Uani 1 1 d .
O3 O 0.7835(6) 0.3986(6) 0.2566(3) 0.0242(11) Uani 1 1 d .
O4 O 0.7590(6) 0.6786(6) 0.1906(3) 0.0266(12) Uani 1 1 d .
O5 O 0.3964(6) 0.6926(6) 0.2087(4) 0.0289(12) Uani 1 1 d .
O6 O 0.4335(6) 0.4103(5) 0.2739(3) 0.0225(11) Uani 1 1 d .
O7 O 0.6468(6) -0.1483(6) 0.3797(3) 0.0240(11) Uani 1 1 d .
O8 O 0.5030(6) -0.3806(5) 0.4156(3) 0.0228(11) Uani 1 1 d .
O9 O 0.1809(6) -0.1438(6) 0.4115(3) 0.0246(11) Uani 1 1 d .
O10 O 0.3481(6) 0.0671(5) 0.3603(3) 0.0235(11) Uani 1 1 d .
O11 O 0.9497(6) 0.0375(6) 0.3084(3) 0.0247(11) Uani 1 1 d D
H11A H 0.9790(18) -0.031(6) 0.3629(10) 0.037 Uiso 1 1 d D
H11B H 0.9813(18) -0.037(6) 0.264(2) 0.037 Uiso 1 1 d D
C1 C 0.6954(9) 0.5481(8) 0.2261(4) 0.0191(14) Uani 1 1 d .
C2 C 0.4890(9) 0.5542(8) 0.2367(5) 0.0216(15) Uani 1 1 d .
C3 C 0.5057(9) -0.2225(8) 0.3956(4) 0.0187(14) Uani 1 1 d .
C4 C 0.3278(9) -0.0901(8) 0.3898(4) 0.0188(14) Uani 1 1 d .
C5 C 0.5936(11) 0.8220(9) 0.0146(5) 0.0315(18) Uani 1 1 d .
H5A H 0.4940 0.7529 0.0211 0.038 Uiso 1 1 calc R
H5B H 0.7068 0.7385 0.0216 0.038 Uiso 1 1 calc R
C6 C 0.3914(10) 1.0670(9) 0.0730(5) 0.0300(17) Uani 1 1 d .
H6A H 0.3743 1.1431 0.1167 0.036 Uiso 1 1 calc R
H6B H 0.2861 1.0048 0.0814 0.036 Uiso 1 1 calc R
N1 N 0.5589(8) 0.9372(7) 0.0812(4) 0.0248(13) Uani 1 1 d .
H1A H 0.5493 0.8682 0.1340 0.030 Uiso 1 1 calc R
H1B H 0.6550 0.9962 0.0769 0.030 Uiso 1 1 calc R
C7 C 0.1598(9) -0.5990(8) 0.4618(5) 0.0237(15) Uani 1 1 d .
H7A H 0.1561 -0.7175 0.4961 0.028 Uiso 1 1 calc R
H7B H 0.2683 -0.6059 0.4191 0.028 Uiso 1 1 calc R
C8 C 0.0066(9) -0.4575(9) 0.5828(4) 0.0222(15) Uani 1 1 d .
H8A H -0.0005 -0.5724 0.6202 0.027 Uiso 1 1 calc R
H8B H 0.0143 -0.3701 0.6183 0.027 Uiso 1 1 calc R
N2 N 0.1719(7) -0.4728(6) 0.5178(4) 0.0170(11) Uani 1 1 d .
H2A H 0.1824 -0.3642 0.4856 0.020 Uiso 1 1 calc R
H2B H 0.2730 -0.5106 0.5450 0.020 Uiso 1 1 calc R
O12 O 1.0488(7) -0.1614(6) 0.1898(3) 0.0287(12) Uani 1 1 d D
H12A H 1.164(4) -0.231(7) 0.191(6) 0.043 Uiso 1 1 d D
H12B H 0.966(6) -0.242(7) 0.194(6) 0.043 Uiso 1 1 d D
O13 O 0.8781(9) 0.0918(8) 0.0504(4) 0.0433(15) Uani 1 1 d D
H13A H 0.911(13) 0.067(10) 0.107(3) 0.065 Uiso 1 1 d D
H13B H 0.833(13) 0.216(4) 0.042(5) 0.065 Uiso 1 1 d D
O14 O 0.1482(11) 0.5569(9) 0.0142(5) 0.070(2) Uani 1 1 d D
H14A H 0.040(8) 0.586(14) -0.010(6) 0.104 Uiso 1 1 d D
H14B H 0.117(14) 0.533(15) 0.0744(15) 0.104 Uiso 1 1 d D
O15 O 0.1525(8) 0.3866(8) 0.1787(4) 0.0398(14) Uani 1 1 d D
H15A H 0.222(9) 0.354(11) 0.224(4) 0.060 Uiso 1 1 d D
H15B H 0.040(5) 0.350(11) 0.197(5) 0.060 Uiso 1 1 d D

loop_
_atom_site_aniso_label
_atom_site_aniso_U_11
_atom_site_aniso_U_22
_atom_site_aniso_U_33
_atom_site_aniso_U_23
_atom_site_aniso_U_13
_atom_site_aniso_U_12
U1 0.01659(16) 0.01498(15) 0.01719(16) 0.00113(9) -0.00595(10) -0.00173(9)
O1 0.029(3) 0.025(2) 0.028(3) -0.006(2) -0.004(2) -0.002(2)
O2 0.039(3) 0.026(3) 0.025(3) -0.006(2) -0.010(2) -0.006(2)
O3 0.016(3) 0.020(2) 0.033(3) 0.004(2) -0.004(2) -0.0008(18)
O4 0.018(3) 0.021(2) 0.036(3) 0.012(2) -0.008(2) -0.0043(19)
O5 0.018(3) 0.019(2) 0.044(4) 0.008(2) -0.008(2) 0.0014(19)
O6 0.014(2) 0.021(2) 0.030(3) 0.003(2) -0.003(2) -0.0021(18)
O7 0.016(3) 0.018(2) 0.036(3) 0.004(2) -0.007(2) -0.0016(18)
O8 0.023(3) 0.015(2) 0.030(3) -0.0015(19) -0.004(2) -0.0037(18)
O9 0.019(3) 0.024(2) 0.028(3) 0.005(2) -0.005(2) -0.0063(19)
O10 0.017(2) 0.013(2) 0.038(3) 0.0036(19) -0.009(2) 0.0023(17)
O11 0.021(3) 0.023(2) 0.027(3) 0.002(2) -0.007(2) 0.0015(19)
C1 0.020(4) 0.023(3) 0.014(3) 0.002(3) -0.009(3) -0.002(3)
C2 0.022(4) 0.016(3) 0.026(4) 0.001(3) -0.002(3) -0.004(3)
C3 0.022(4) 0.017(3) 0.017(4) 0.001(3) -0.006(3) -0.004(3)
C4 0.019(4) 0.020(3) 0.017(4) 0.001(3) -0.004(3) -0.005(3)
C5 0.042(5) 0.021(3) 0.030(5) -0.005(3) -0.012(4) 0.005(3)
C6 0.033(4) 0.029(4) 0.026(4) -0.005(3) -0.004(3) 0.001(3)
N1 0.039(4) 0.020(3) 0.015(3) 0.002(2) -0.012(3) -0.003(2)
C7 0.023(4) 0.019(3) 0.028(4) -0.007(3) -0.002(3) 0.000(3)
C8 0.021(4) 0.027(3) 0.019(4) -0.005(3) -0.003(3) -0.006(3)
N2 0.014(3) 0.017(3) 0.020(3) 0.002(2) -0.009(2) 0.000(2)
O12 0.021(3) 0.025(2) 0.037(3) 0.001(2) -0.008(2) 0.000(2)
O13 0.046(4) 0.060(4) 0.025(3) 0.001(3) -0.009(3) -0.016(3)
O14 0.114(7) 0.038(4) 0.058(5) -0.014(4) -0.018(5) -0.004(4)
O15 0.024(3) 0.060(4) 0.034(4) -0.005(3) -0.006(3) -0.005(3)

loop_
_atom_type_symbol
_atom_type_description
_atom_type_scat_dispersion_real
_atom_type_scat_dispersion_imag
_atom_type_scat_source
C C 0.0033 0.0016 'International Tables Vol C Tables 4.2.6.8 and 6.1.1.4'
H H 0.0000 0.0000 'International Tables Vol C Tables 4.2.6.8 and 6.1.1.4'
N N 0.0061 0.0033 'International Tables Vol C Tables 4.2.6.8 and 6.1.1.4'
O O 0.0106 0.0060 'International Tables Vol C Tables 4.2.6.8 and 6.1.1.4'
U U -9.6767 9.6646 'International Tables Vol C Tables 4.2.6.8 and 6.1.1.4'

loop_
_exptl_crystal_face_index_h
_exptl_crystal_face_index_k
_exptl_crystal_face_index_l
_exptl_crystal_face_perp_dist
1 -1 0 0.075
1 0 0 0.130
-1 0 0 0.110
-1 4 0 0.135
0 0 1 0.020
0 0 -1 0.020

loop_
_geom_angle_atom_site_label_1
_geom_angle_atom_site_label_2
_geom_angle_atom_site_label_3
_geom_angle
_geom_angle_site_symmetry_1
_geom_angle_site_symmetry_3
O1 U1 O2 177.7(2) . .
O1 U1 O7 90.1(2) . .
O2 U1 O7 89.9(2) . .
O1 U1 O11 86.7(2) . .
O2 U1 O11 91.0(2) . .
O7 U1 O11 76.31(15) . .
O1 U1 O10 90.6(2) . .
O2 U1 O10 91.5(2) . .
O7 U1 O10 66.62(15) . .
O11 U1 O10 142.83(14) . .
O1 U1 O3 90.4(2) . .
O2 U1 O3 88.5(2) . .
O7 U1 O3 151.60(17) . .
O11 U1 O3 75.38(15) . .
O10 U1 O3 141.76(15) . .
O1 U1 O6 87.4(2) . .
O2 U1 O6 94.0(2) . .
O7 U1 O6 141.97(15) . .
O11 U1 O6 141.25(15) . .
O10 U1 O6 75.47(14) . .
O3 U1 O6 66.40(15) . .
C1 O3 U1 122.3(4) . .
C2 O6 U1 121.9(4) . .
C3 O7 U1 122.2(4) . .
C4 O10 U1 121.8(4) . .
U1 O11 H11A 109.8(6) . .
U1 O11 H11B 109.6(6) . .
H11A O11 H11B 110.0(8) . .
O4 C1 O3 126.6(6) . .
O4 C1 C2 119.0(6) . .
O3 C1 C2 114.4(6) . .
O5 C2 O6 127.1(6) . .
O5 C2 C1 117.9(6) . .
O6 C2 C1 115.0(6) . .
O8 C3 O7 125.9(6) . .
O8 C3 C4 120.8(6) . .
O7 C3 C4 113.3(5) . .
O9 C4 O10 125.4(6) . .
O9 C4 C3 119.7(5) . .
O10 C4 C3 114.9(5) . .
N1 C5 C6 110.2(5) . 2_675
N1 C5 H5A 109.6 . .
C6 C5 H5A 109.6 2_675 .
N1 C5 H5B 109.6 . .
C6 C5 H5B 109.6 2_675 .
H5A C5 H5B 108.1 . .
N1 C6 C5 109.0(6) . 2_675
N1 C6 H6A 109.9 . .
C5 C6 H6A 109.9 2_675 .
N1 C6 H6B 109.9 . .
C5 C6 H6B 109.9 2_675 .
H6A C6 H6B 108.3 . .
C6 N1 C5 111.9(6) . .
C6 N1 H1A 109.2 . .
C5 N1 H1A 109.2 . .
C6 N1 H1B 109.2 . .
C5 N1 H1B 109.2 . .
H1A N1 H1B 107.9 . .
N2 C7 C8 110.9(5) . 2_546
N2 C7 H7A 109.4 . .
C8 C7 H7A 109.4 2_546 .
N2 C7 H7B 109.4 . .
C8 C7 H7B 109.4 2_546 .
H7A C7 H7B 108.0 . .
C7 C8 N2 109.5(6) 2_546 .
C7 C8 H8A 109.8 2_546 .
N2 C8 H8A 109.8 . .
C7 C8 H8B 109.8 2_546 .
N2 C8 H8B 109.8 . .
H8A C8 H8B 108.2 . .
C7 N2 C8 110.6(5) . .
C7 N2 H2A 109.5 . .
C8 N2 H2A 109.5 . .
C7 N2 H2B 109.5 . .
C8 N2 H2B 109.5 . .
H2A N2 H2B 108.1 . .
H12A O12 H12B 106(3) . .
H13A O13 H13B 104(3) . .
H14A O14 H14B 107(3) . .
H15A O15 H15B 109(3) . .

loop_
_geom_bond_atom_site_label_1
_geom_bond_atom_site_label_2
_geom_bond_distance
_geom_bond_site_symmetry_2
U1 O1 1.777(5) .
U1 O2 1.785(5) .
U1 O7 2.355(4) .
U1 O11 2.366(5) .
U1 O10 2.375(4) .
U1 O3 2.388(4) .
U1 O6 2.397(4) .
O3 C1 1.290(8) .
O4 C1 1.216(8) .
O5 C2 1.231(8) .
O6 C2 1.284(7) .
O7 C3 1.280(8) .
O8 C3 1.223(7) .
O9 C4 1.241(8) .
O10 C4 1.261(7) .
O11 H11A 0.977(5) .
O11 H11B 0.978(5) .
C1 C2 1.546(9) .
C3 C4 1.553(9) .
C5 N1 1.499(8) .
C5 C6 1.514(11) 2_675
C5 H5A 0.9900 .
C5 H5B 0.9900 .
C6 N1 1.486(9) .
C6 C5 1.514(11) 2_675
C6 H6A 0.9900 .
C6 H6B 0.9900 .
N1 H1A 0.9200 .
N1 H1B 0.9200 .
C7 N2 1.486(8) .
C7 C8 1.510(10) 2_546
C7 H7A 0.9900 .
C7 H7B 0.9900 .
C8 C7 1.510(10) 2_546
C8 N2 1.511(8) .
C8 H8A 0.9900 .
C8 H8B 0.9900 .
N2 H2A 0.9200 .
N2 H2B 0.9200 .
O12 H12A 0.95(2) .
O12 H12B 0.95(2) .
O13 H13A 0.96(2) .
O13 H13B 0.96(2) .
O14 H14A 0.94(2) .
O14 H14B 0.96(2) .
O15 H15A 0.95(2) .
O15 H15B 0.94(2) .

loop_
_geom_hbond_atom_site_label_D
_geom_hbond_atom_site_label_H
_geom_hbond_atom_site_label_A
_geom_hbond_distance_DH
_geom_hbond_distance_HA
_geom_hbond_distance_DA
_geom_hbond_angle_DHA
_geom_hbond_site_symmetry_A
O11 H11A O9 0.977(5) 1.839(8) 2.648(7) 138.1(11) 1_655
O11 H11B O12 0.978(5) 1.659(8) 2.635(7) 176.3(18) .
N1 H1A O5 0.92 2.05 2.830(8) 141.4 .
N1 H1A O4 0.92 2.16 2.815(8) 127.1 .
N1 H1B O13 0.92 1.93 2.841(9) 168.5 1_565
N2 H2A O9 0.92 1.91 2.820(7) 172.8 .
N2 H2B O8 0.92 1.91 2.816(7) 168.3 2_646
O12 H12A O5 0.95(2) 1.81(3) 2.724(7) 161(6) 1_645
O12 H12B O4 0.95(2) 1.81(3) 2.723(7) 160(6) 1_545
O13 H13A O12 0.96(2) 2.23(5) 3.000(8) 137(6) .
O13 H13A O1 0.96(2) 2.48(9) 2.982(8) 112(7) .
O13 H13B O14 0.96(2) 1.86(5) 2.735(9) 150(8) 2_665
O14 H14A O14 0.94(2) 1.99(8) 2.702(17) 131(9) 2_565
O14 H14B O15 0.96(2) 1.88(6) 2.744(10) 149(10) .
O15 H15A O6 0.95(2) 2.05(5) 2.875(8) 145(7) .
O15 H15B O3 0.94(2) 2.04(5) 2.884(7) 149(7) 1_455
